data_1536289
loop_
_publ_author_name
'Weil, M.'
'Kubel, F.'

_publ_section_title
;
 Single crystal growth and classification of Eu Al F5 and solid solutions
 M(II)1-x Eux Al F5 (M = Ca, Sr, Ba) within the structural family of
 tetragonal M(II) M(III) F5 compounds
;
_journal_name_full 'Journal of Solid State Chemistry'
_journal_page_first 150
_journal_page_last 156
_journal_paper_doi 10.1006/jssc.2001.9464
_journal_volume 164
_journal_year 2002
_chemical_formula_sum 'Al Ca0.19 Eu0.81 F5'
_chemical_name_systematic '(Eu0.81 Ca0.19) (Al F5)'
_space_group_IT_number 88
_symmetry_space_group_name_Hall '-I 4ad'
_symmetry_space_group_name_H-M 'I 41/a :2'
_cell_angle_alpha 90
_cell_angle_beta 90
_cell_angle_gamma 90
_cell_formula_units_Z 64
_cell_length_a 19.86249
_cell_length_b 19.86249
_cell_length_c 14.2928
_cell_volume 5638.774
_citation_journal_id_ASTM JSSCBI
_cod_data_source_file Weil_JSSCBI_2002_333.cif
_cod_data_source_block Al1Ca0.19Eu0.81F5
_cod_original_formula_sum 'Al1 Ca0.19 Eu0.81 F5'
_cod_database_code 1536289

loop_
_symmetry_equiv_pos_as_xyz
x,y,z
-y+3/4,x+1/4,z+1/4
-x+1/2,-y,z+1/2
y+3/4,-x+3/4,z+3/4
-x,-y,-z
y-3/4,-x-1/4,-z-1/4
x-1/2,y,-z-1/2
-y-3/4,x-3/4,-z-3/4
x+1/2,y+1/2,z+1/2
-y+5/4,x+3/4,z+3/4
-x+1,-y+1/2,z+1
y+5/4,-x+5/4,z+5/4
-x+1/2,-y+1/2,-z+1/2
y-1/4,-x+1/4,-z+1/4
x,y+1/2,-z
-y-1/4,x-1/4,-z-1/4

loop_
_atom_site_label
_atom_site_type_symbol
_atom_site_fract_x
_atom_site_fract_y
_atom_site_fract_z
_atom_site_occupancy
_atom_site_U_iso_or_equiv
F19 F-1 0.40716 0.55549 0.04002 1 0.0
F4 F-1 0.05445 0.22737 0.37556 1 0.0
F14 F-1 0.19281 0.15965 0.53812 1 0.0
F13 F-1 0.19385 0.15616 0.0387 1 0.0
Ca2 Ca+2 0.08143 0.11545 0.12041 0.16 0.0
F9 F-1 0.16039 0.01948 0.62388 1 0.0
F15 F-1 0.25109 0.00379 3e-05 1 0.0
Al1 Al+3 0.07719 0.00834 0.37457 1 0.0
Eu3 Eu+2 0.16116 0.15907 0.37485 0.849 0.0
F5 F-1 0.0676 0.22611 0.55531 1 0.0
F17 F-1 0.32346 0.18274 0.03922 1 0.0
Al3 Al+3 0.25698 0.17637 0.12497 1 0.0
F7 F-1 0.07391 0.07548 0.28797 1 0.0
F16 F-1 0.27991 0.08672 0.1292 1 0.0
Ca3 Ca+2 0.16116 0.15907 0.37485 0.151 0.0
Eu4 Eu+2 0.41079 0.09027 0.12407 0.668 0.0
Al2 Al+3 0.25192 0.00185 0.12461 1 0.0
F11 F-1 0.16759 0.02608 0.3721 1 0.0
Ca4 Ca+2 0.41079 0.09027 0.12407 0.332 0.0
Ca1 Ca+2 0.07989 0.11375 0.62814 0.114 0.0
F10 F-1 0.16386 0.02276 0.1269 1 0.0
F18 F-1 0.3226 0.18537 0.21121 1 0.0
F12 F-1 0.19287 0.161 0.21097 1 0.0
F1 F-1 0.01106 0.00414 0.62328 1 0.0
Eu1 Eu+2 0.07989 0.11375 0.62814 0.886 0.0
Al5 Al+3 0 0.25 0.48081 1 0.0
F8 F-1 0.07546 0.07534 0.46133 1 0.0
Eu2 Eu+2 0.08143 0.11545 0.12041 0.84 0.0
Al4 Al+3 0 0.25 0.27012 1 0.0
F6 F-1 0.06713 0.22554 0.19496 1 0.0
F20 F-1 0.46713 0.16765 0.01728 1 0.0
F2 F-1 0.01395 0.0094 0.12803 1 0.0
F3 F-1 0.03365 0.33221 0.26875 1 0.0
